data_7021910
loop_
_publ_author_name
'Vivekananda, K. V.'
'Dey, S.'
'Wadawale, A.'
'Bhuvanesh, N.'
'Jain, V. K.'

_publ_section_title
;
 Syntheses of Pd(ii)/Pt(ii) complexes with non-chelating
 4-pyridylselenolate ligand ranging from mononuclear to macrocyclic
 structures and their utility as catalysts in Suzuki C-C coupling
 reaction.
;
_journal_issue 39
_journal_name_full 'Dalton transactions (Cambridge, England : 2003)'
_journal_page_first 14158
_journal_page_last 14167
_journal_paper_doi 10.1039/c3dt51510a
_journal_volume 42
_journal_year 2013
_chemical_formula_sum 'C36 H36 N2 O2 P2 Pd Se2'
_chemical_formula_weight 854.93
_chemical_name_systematic
;
?
;
_space_group_IT_number 14
_symmetry_cell_setting monoclinic
_symmetry_space_group_name_Hall '-P 2ybc'
_symmetry_space_group_name_H-M 'P 1 21/c 1'
_atom_sites_solution_hydrogens geom
_atom_sites_solution_primary direct
_atom_sites_solution_secondary difmap
_audit_creation_method SHELXL-97
_cell_angle_alpha 90.00
_cell_angle_beta 105.650(3)
_cell_angle_gamma 90.00
_cell_formula_units_Z 4
_cell_length_a 15.7931(8)
_cell_length_b 10.5303(5)
_cell_length_c 21.2888(11)
_cell_measurement_reflns_used 4816
_cell_measurement_temperature 110(2)
_cell_measurement_theta_max 61.67
_cell_measurement_theta_min 2.91
_cell_volume 3409.2(3)
_computing_cell_refinement
;
CELL-NOW (Sheldrick, 2003) and SAINT (BRUKER-NONIUS, 2003)
;
_computing_data_collection 'FRAMBO (BRUKER-NONIUS, 2003)'
_computing_data_reduction 'Bruker APEX2'
_computing_molecular_graphics Olex2
_computing_publication_material 'Bruker SHELXTL'
_computing_structure_refinement 'SHELXL-97 (Sheldrick, 2008)'
_computing_structure_solution 'SHELXS-97 (Sheldrick, 2008)'
_diffrn_ambient_temperature 110(2)
_diffrn_measured_fraction_theta_full 1.000
_diffrn_measured_fraction_theta_max 1.000
_diffrn_measurement_device_type 'BRUKER GADDS D8 Discover'
_diffrn_measurement_method 'phi and omega scans'
_diffrn_radiation_monochromator graphite
_diffrn_radiation_source 'fine-focus sealed tube'
_diffrn_radiation_type CuK\a
_diffrn_radiation_wavelength 1.54178
_diffrn_reflns_av_R_equivalents 0.0422
_diffrn_reflns_av_sigmaI/netI 0.0573
_diffrn_reflns_limit_h_max 17
_diffrn_reflns_limit_h_min -17
_diffrn_reflns_limit_k_max 11
_diffrn_reflns_limit_k_min -11
_diffrn_reflns_limit_l_max 23
_diffrn_reflns_limit_l_min 0
_diffrn_reflns_number 9607
_diffrn_reflns_theta_full 59.99
_diffrn_reflns_theta_max 59.99
_diffrn_reflns_theta_min 2.91
_diffrn_standards_decay_% 0
_diffrn_standards_interval_count 0
_diffrn_standards_number 0
_exptl_absorpt_coefficient_mu 7.999
_exptl_absorpt_correction_T_max 0.7953
_exptl_absorpt_correction_T_min 0.4228
_exptl_absorpt_correction_type multi-scan
_exptl_absorpt_process_details 'SADABS; (Sheldrick, 2006)'
_exptl_crystal_colour brown
_exptl_crystal_density_diffrn 1.666
_exptl_crystal_density_method 'not measured'
_exptl_crystal_description block
_exptl_crystal_F_000 1704
_exptl_crystal_size_max 0.13
_exptl_crystal_size_mid 0.08
_exptl_crystal_size_min 0.03
_refine_diff_density_max 1.067
_refine_diff_density_min -0.774
_refine_diff_density_rms 0.106
_refine_ls_extinction_method none
_refine_ls_goodness_of_fit_ref 1.051
_refine_ls_hydrogen_treatment constr
_refine_ls_matrix_type full
_refine_ls_number_parameters 406
_refine_ls_number_reflns 5063
_refine_ls_number_restraints 0
_refine_ls_restrained_S_all 1.051
_refine_ls_R_factor_all 0.0446
_refine_ls_R_factor_gt 0.0347
_refine_ls_shift/su_max 0.001
_refine_ls_shift/su_mean 0.000
_refine_ls_structure_factor_coef Fsqd
_refine_ls_weighting_details
; calc
[0.00000+1.00000exp(1.00(sin\q/\l)^2^)]/
[\s^2^(Fo^2^)+0.0000+0.0000*P+(0.0466P)^2^+0.0000sin\q/\l]
where P = 0.33333Fo^2^ + 0.66667Fc^2^
;
_refine_ls_weighting_scheme calc
_refine_ls_wR_factor_gt 0.0828
_refine_ls_wR_factor_ref 0.0848
_reflns_number_gt 3976
_reflns_number_total 5063
_reflns_threshold_expression >2sigma(I)
_cod_data_source_file c3dt51510a.txt
_cod_data_source_block sdb1
_cod_depositor_comments
;
The following automatic conversions were performed:

'_symmetry_cell_setting' value 'Monoclinic' changed to 'monoclinic'
according to /home/saulius/struct/CIF-dictionaries/cif_core.dic
dictionary named 'cif_core.dic' version 2.4.2 from 2011-04-26.

Automatic conversion script
Id: cif_fix_values 1891 2012-01-12 08:04:46Z andrius 
;
_cod_original_sg_symbol_H-M P2(1)/c
_cod_database_code 7021910

loop_
_symmetry_equiv_pos_as_xyz
'x, y, z'
'-x, y+1/2, -z+1/2'
'-x, -y, -z'
'x, -y-1/2, z-1/2'

loop_
_atom_site_label
_atom_site_type_symbol
_atom_site_fract_x
_atom_site_fract_y
_atom_site_fract_z
_atom_site_U_iso_or_equiv
_atom_site_adp_type
_atom_site_occupancy
_atom_site_symmetry_multiplicity
_atom_site_calc_flag
_atom_site_refinement_flags
Pd1 Pd 0.20069(2) 0.04138(3) 0.932446(16) 0.01391(11) Uani 1 1 d .
Se1 Se 0.22464(3) -0.18384(5) 0.90875(3) 0.02204(15) Uani 1 1 d .
Se2 Se 0.23384(3) 0.00487(5) 1.05159(2) 0.01917(14) Uani 1 1 d .
P1 P 0.17107(7) 0.24744(12) 0.94944(6) 0.0159(3) Uani 1 1 d .
P2 P 0.14443(8) 0.08629(12) 0.82508(6) 0.0153(3) Uani 1 1 d .
N1 N 0.4619(3) -0.2047(5) 0.8134(2) 0.0358(12) Uani 1 1 d .
N2 N 0.5037(3) -0.2172(5) 1.1135(2) 0.0324(11) Uani 1 1 d .
C1 C 0.3200(3) -0.1900(5) 0.8695(3) 0.0258(12) Uani 1 1 d .
C2 C 0.3454(3) -0.3083(6) 0.8473(3) 0.0319(14) Uani 1 1 d .
H2 H 0.3146 -0.3837 0.8518 0.038 Uiso 1 1 calc R
C3 C 0.4105(4) -0.3130(6) 0.8208(3) 0.0374(16) Uani 1 1 d .
H3 H 0.4249 -0.3928 0.8056 0.045 Uiso 1 1 calc R
C4 C 0.4396(4) -0.0982(5) 0.8336(3) 0.0308(13) Uani 1 1 d .
H4 H 0.4726 -0.0249 0.8293 0.037 Uiso 1 1 calc R
C5 C 0.3683(3) -0.0836(6) 0.8619(3) 0.0287(13) Uani 1 1 d .
H5 H 0.3540 -0.0023 0.8755 0.034 Uiso 1 1 calc R
C6 C 0.3435(3) -0.0841(5) 1.0747(2) 0.0194(11) Uani 1 1 d .
C7 C 0.4010(3) -0.0867(5) 1.0359(3) 0.0235(12) Uani 1 1 d .
H7 H 0.3870 -0.0433 0.9953 0.028 Uiso 1 1 calc R
C8 C 0.4789(3) -0.1528(5) 1.0568(3) 0.0275(13) Uani 1 1 d .
H8 H 0.5175 -0.1529 1.0294 0.033 Uiso 1 1 calc R
C9 C 0.4476(3) -0.2119(5) 1.1511(3) 0.0304(13) Uani 1 1 d .
H9 H 0.4634 -0.2557 1.1917 0.036 Uiso 1 1 calc R
C10 C 0.3689(3) -0.1473(5) 1.1347(2) 0.0228(12) Uani 1 1 d .
H10 H 0.3325 -0.1455 1.1637 0.027 Uiso 1 1 calc R
C11 C 0.2682(3) 0.3448(5) 0.9830(2) 0.0186(11) Uani 1 1 d .
C12 C 0.3472(3) 0.2850(5) 1.0109(2) 0.0244(12) Uani 1 1 d .
H12 H 0.3509 0.1949 1.0110 0.029 Uiso 1 1 calc R
C13 C 0.4219(3) 0.3579(5) 1.0390(3) 0.0301(13) Uani 1 1 d .
H13 H 0.4765 0.3169 1.0578 0.036 Uiso 1 1 calc R
C14 C 0.4171(3) 0.4873(5) 1.0397(3) 0.0272(13) Uani 1 1 d .
H14 H 0.4676 0.5361 1.0602 0.033 Uiso 1 1 calc R
C15 C 0.3385(3) 0.5468(5) 1.0107(3) 0.0268(12) Uani 1 1 d .
H15 H 0.3353 0.6369 1.0103 0.032 Uiso 1 1 calc R
C16 C 0.2642(3) 0.4759(5) 0.9821(3) 0.0257(12) Uani 1 1 d .
H16 H 0.2104 0.5175 0.9619 0.031 Uiso 1 1 calc R
C17 C 0.0956(3) 0.2793(5) 0.9986(2) 0.0157(10) Uani 1 1 d .
C18 C 0.1180(3) 0.3553(5) 1.0533(3) 0.0292(13) Uani 1 1 d .
H18 H 0.1758 0.3889 1.0680 0.035 Uiso 1 1 calc R
C19 C 0.0557(3) 0.3830(5) 1.0870(3) 0.0299(13) Uani 1 1 d .
H19 H 0.0711 0.4356 1.1247 0.036 Uiso 1 1 calc R
C20 C -0.0270(3) 0.3346(5) 1.0661(2) 0.0236(12) Uani 1 1 d .
H20 H -0.0694 0.3555 1.0886 0.028 Uiso 1 1 calc R
C21 C -0.0497(3) 0.2561(5) 1.0128(2) 0.0235(12) Uani 1 1 d .
H21 H -0.1073 0.2213 0.9991 0.028 Uiso 1 1 calc R
C22 C 0.0113(3) 0.2281(5) 0.9795(2) 0.0228(11) Uani 1 1 d .
H22 H -0.0042 0.1728 0.9429 0.027 Uiso 1 1 calc R
C23 C 0.1144(3) 0.3177(5) 0.8703(2) 0.0177(11) Uani 1 1 d .
H23A H 0.0503 0.3034 0.8612 0.021 Uiso 1 1 calc R
H23B H 0.1250 0.4104 0.8715 0.021 Uiso 1 1 calc R
C24 C 0.1479(3) 0.2581(5) 0.8166(2) 0.0193(11) Uani 1 1 d .
H24A H 0.2089 0.2862 0.8204 0.023 Uiso 1 1 calc R
H24B H 0.1105 0.2843 0.7733 0.023 Uiso 1 1 calc R
C25 C 0.0271(3) 0.0497(5) 0.8042(2) 0.0166(11) Uani 1 1 d .
C26 C -0.0069(3) -0.0249(5) 0.8453(2) 0.0181(11) Uani 1 1 d .
H26 H 0.0317 -0.0626 0.8827 0.022 Uiso 1 1 calc R
C27 C -0.0962(3) -0.0449(5) 0.8322(3) 0.0249(12) Uani 1 1 d .
H27 H -0.1189 -0.0963 0.8606 0.030 Uiso 1 1 calc R
C28 C -0.1529(3) 0.0100(5) 0.7777(3) 0.0281(13) Uani 1 1 d .
H28 H -0.2145 -0.0031 0.7689 0.034 Uiso 1 1 calc R
C29 C -0.1198(3) 0.0836(5) 0.7365(3) 0.0241(12) Uani 1 1 d .
H29 H -0.1588 0.1212 0.6992 0.029 Uiso 1 1 calc R
C30 C -0.0299(3) 0.1035(5) 0.7488(2) 0.0215(11) Uani 1 1 d .
H30 H -0.0074 0.1533 0.7197 0.026 Uiso 1 1 calc R
C31 C 0.1837(3) 0.0204(5) 0.7602(2) 0.0195(11) Uani 1 1 d .
C32 C 0.1521(3) -0.0969(5) 0.7331(2) 0.0240(12) Uani 1 1 d .
H32 H 0.1083 -0.1401 0.7479 0.029 Uiso 1 1 calc R
C33 C 0.1843(4) -0.1506(6) 0.6849(3) 0.0385(15) Uani 1 1 d .
H33 H 0.1632 -0.2311 0.6673 0.046 Uiso 1 1 calc R
C34 C 0.2465(4) -0.0882(6) 0.6623(3) 0.0412(17) Uani 1 1 d .
H34 H 0.2672 -0.1247 0.6284 0.049 Uiso 1 1 calc R
C35 C 0.2791(4) 0.0280(6) 0.6887(3) 0.0367(15) Uani 1 1 d .
H35 H 0.3231 0.0700 0.6736 0.044 Uiso 1 1 calc R
C36 C 0.2475(3) 0.0832(6) 0.7372(2) 0.0280(13) Uani 1 1 d .
H36 H 0.2691 0.1634 0.7548 0.034 Uiso 1 1 calc R
O50 O 0.6518(2) -0.3712(4) 1.1764(2) 0.0455(11) Uani 1 1 d .
H50A H 0.6370 -0.3743 1.2120 0.068 Uiso 1 1 d R
H50B H 0.6148 -0.3265 1.1489 0.068 Uiso 1 1 d R
O60 O 0.6357(3) -0.1760(4) 0.8062(2) 0.0561(13) Uani 1 1 d .
H60A H 0.6608 -0.1925 0.8460 0.084 Uiso 1 1 d R
H60B H 0.5803 -0.1805 0.7996 0.084 Uiso 1 1 d R

loop_
_atom_site_aniso_label
_atom_site_aniso_U_11
_atom_site_aniso_U_22
_atom_site_aniso_U_33
_atom_site_aniso_U_23
_atom_site_aniso_U_13
_atom_site_aniso_U_12
Pd1 0.01372(17) 0.0141(2) 0.0138(2) 0.00054(14) 0.00349(13) 0.00059(14)
Se1 0.0210(3) 0.0206(3) 0.0257(3) -0.0004(2) 0.0083(2) -0.0010(2)
Se2 0.0183(3) 0.0228(3) 0.0168(3) 0.0005(2) 0.0054(2) 0.0014(2)
P1 0.0141(6) 0.0169(7) 0.0170(7) -0.0004(5) 0.0049(5) -0.0002(5)
P2 0.0151(6) 0.0160(7) 0.0149(6) 0.0013(5) 0.0043(5) 0.0006(5)
N1 0.026(2) 0.055(4) 0.029(3) 0.004(2) 0.012(2) 0.009(2)
N2 0.023(2) 0.031(3) 0.042(3) -0.001(2) 0.008(2) 0.000(2)
C1 0.018(3) 0.031(4) 0.025(3) 0.001(2) 0.001(2) 0.001(2)
C2 0.022(3) 0.032(4) 0.035(3) 0.008(3) -0.004(3) -0.008(2)
C3 0.049(4) 0.042(4) 0.020(3) -0.010(3) 0.007(3) 0.031(3)
C4 0.037(3) 0.022(3) 0.029(3) -0.001(2) 0.002(3) -0.008(3)
C5 0.026(3) 0.035(4) 0.025(3) 0.002(2) 0.006(2) -0.003(2)
C6 0.019(2) 0.015(3) 0.024(3) -0.002(2) 0.005(2) -0.005(2)
C7 0.023(3) 0.021(3) 0.026(3) -0.001(2) 0.007(2) -0.005(2)
C8 0.022(3) 0.027(3) 0.036(3) -0.001(2) 0.011(2) -0.003(2)
C9 0.032(3) 0.026(3) 0.028(3) 0.008(2) -0.002(3) -0.001(3)
C10 0.025(3) 0.023(3) 0.026(3) 0.005(2) 0.015(2) -0.002(2)
C11 0.020(3) 0.022(3) 0.014(3) 0.000(2) 0.005(2) -0.001(2)
C12 0.022(3) 0.019(3) 0.032(3) -0.002(2) 0.007(2) 0.000(2)
C13 0.018(3) 0.026(4) 0.043(4) -0.006(3) 0.002(2) 0.000(2)
C14 0.023(3) 0.030(4) 0.029(3) -0.007(2) 0.008(2) -0.006(2)
C15 0.030(3) 0.014(3) 0.033(3) -0.003(2) 0.004(2) -0.007(2)
C16 0.024(3) 0.022(3) 0.029(3) 0.002(2) 0.003(2) -0.001(2)
C17 0.014(2) 0.015(3) 0.019(3) 0.004(2) 0.006(2) 0.002(2)
C18 0.017(3) 0.041(4) 0.029(3) -0.017(3) 0.006(2) -0.012(2)
C19 0.029(3) 0.035(4) 0.028(3) -0.012(3) 0.011(2) -0.007(2)
C20 0.021(3) 0.028(3) 0.025(3) -0.001(2) 0.013(2) 0.002(2)
C21 0.017(3) 0.025(3) 0.028(3) 0.000(2) 0.007(2) -0.008(2)
C22 0.028(3) 0.021(3) 0.020(3) -0.008(2) 0.007(2) -0.003(2)
C23 0.019(2) 0.012(3) 0.020(3) 0.003(2) 0.002(2) 0.002(2)
C24 0.020(2) 0.022(3) 0.014(3) 0.004(2) 0.000(2) -0.005(2)
C25 0.016(2) 0.017(3) 0.018(3) -0.005(2) 0.008(2) 0.000(2)
C26 0.016(2) 0.021(3) 0.016(3) 0.000(2) 0.002(2) 0.003(2)
C27 0.027(3) 0.020(3) 0.030(3) -0.005(2) 0.013(2) -0.003(2)
C28 0.021(3) 0.022(3) 0.041(3) -0.012(3) 0.008(3) -0.001(2)
C29 0.021(3) 0.014(3) 0.030(3) -0.001(2) -0.004(2) 0.004(2)
C30 0.024(3) 0.014(3) 0.026(3) -0.001(2) 0.006(2) 0.001(2)
C31 0.022(3) 0.023(3) 0.012(3) 0.005(2) 0.002(2) 0.008(2)
C32 0.037(3) 0.019(3) 0.019(3) 0.004(2) 0.010(2) 0.008(2)
C33 0.063(4) 0.023(4) 0.032(3) 0.007(3) 0.018(3) 0.017(3)
C34 0.063(4) 0.042(4) 0.022(3) 0.011(3) 0.019(3) 0.037(3)
C35 0.026(3) 0.059(5) 0.027(3) 0.017(3) 0.011(3) 0.015(3)
C36 0.026(3) 0.037(4) 0.021(3) 0.009(2) 0.007(2) 0.005(2)
O50 0.027(2) 0.039(3) 0.070(3) 0.003(2) 0.013(2) 0.0044(19)
O60 0.032(2) 0.077(4) 0.058(3) -0.033(3) 0.011(2) -0.006(2)

loop_
_atom_type_symbol
_atom_type_description
_atom_type_scat_dispersion_real
_atom_type_scat_dispersion_imag
_atom_type_scat_source
C C 0.0181 0.0091 'International Tables Vol C Tables 4.2.6.8 and 6.1.1.4'
H H 0.0000 0.0000 'International Tables Vol C Tables 4.2.6.8 and 6.1.1.4'
N N 0.0311 0.0180 'International Tables Vol C Tables 4.2.6.8 and 6.1.1.4'
O O 0.0492 0.0322 'International Tables Vol C Tables 4.2.6.8 and 6.1.1.4'
P P 0.2955 0.4335 'International Tables Vol C Tables 4.2.6.8 and 6.1.1.4'
Pd Pd 0.1215 3.9337 'International Tables Vol C Tables 4.2.6.8 and 6.1.1.4'
Se Se -0.7943 1.1372 'International Tables Vol C Tables 4.2.6.8 and 6.1.1.4'

loop_
_geom_angle_atom_site_label_1
_geom_angle_atom_site_label_2
_geom_angle_atom_site_label_3
_geom_angle
P2 Pd1 P1 85.40(5)
P2 Pd1 Se1 91.96(4)
P1 Pd1 Se1 176.59(4)
P2 Pd1 Se2 168.93(3)
P1 Pd1 Se2 88.91(3)
Se1 Pd1 Se2 93.34(2)
C1 Se1 Pd1 107.66(17)
C6 Se2 Pd1 105.41(15)
C17 P1 C11 106.5(2)
C17 P1 C23 102.8(2)
C11 P1 C23 106.4(2)
C17 P1 Pd1 117.64(16)
C11 P1 Pd1 114.35(16)
C23 P1 Pd1 108.01(16)
C31 P2 C24 106.3(2)
C31 P2 C25 105.6(2)
C24 P2 C25 104.0(2)
C31 P2 Pd1 124.83(16)
C24 P2 Pd1 107.06(15)
C25 P2 Pd1 107.28(16)
C4 N1 C3 116.3(5)
C9 N2 C8 115.7(5)
C5 C1 C2 117.0(5)
C5 C1 Se1 123.1(4)
C2 C1 Se1 119.9(4)
C3 C2 C1 120.1(5)
C3 C2 H2 119.9
C1 C2 H2 119.9
C2 C3 N1 123.8(5)
C2 C3 H3 118.1
N1 C3 H3 118.1
N1 C4 C5 123.9(5)
N1 C4 H4 118.1
C5 C4 H4 118.1
C1 C5 C4 119.0(5)
C1 C5 H5 120.5
C4 C5 H5 120.5
C7 C6 C10 117.5(5)
C7 C6 Se2 123.5(4)
C10 C6 Se2 119.0(4)
C8 C7 C6 119.4(5)
C8 C7 H7 120.3
C6 C7 H7 120.3
N2 C8 C7 124.2(5)
N2 C8 H8 117.9
C7 C8 H8 117.9
N2 C9 C10 124.3(5)
N2 C9 H9 117.9
C10 C9 H9 117.9
C9 C10 C6 118.9(5)
C9 C10 H10 120.5
C6 C10 H10 120.5
C12 C11 C16 119.6(5)
C12 C11 P1 118.6(4)
C16 C11 P1 121.7(4)
C11 C12 C13 119.6(5)
C11 C12 H12 120.2
C13 C12 H12 120.2
C14 C13 C12 120.6(5)
C14 C13 H13 119.7
C12 C13 H13 119.7
C13 C14 C15 119.7(5)
C13 C14 H14 120.2
C15 C14 H14 120.2
C14 C15 C16 120.3(5)
C14 C15 H15 119.8
C16 C15 H15 119.8
C11 C16 C15 120.1(5)
C11 C16 H16 119.9
C15 C16 H16 119.9
C18 C17 C22 118.6(4)
C18 C17 P1 122.3(4)
C22 C17 P1 119.0(4)
C17 C18 C19 120.0(5)
C17 C18 H18 120.0
C19 C18 H18 120.0
C20 C19 C18 120.0(5)
C20 C19 H19 120.0
C18 C19 H19 120.0
C19 C20 C21 120.8(5)
C19 C20 H20 119.6
C21 C20 H20 119.6
C20 C21 C22 119.5(5)
C20 C21 H21 120.3
C22 C21 H21 120.3
C21 C22 C17 121.0(5)
C21 C22 H22 119.5
C17 C22 H22 119.5
C24 C23 P1 110.0(3)
C24 C23 H23A 109.7
P1 C23 H23A 109.7
C24 C23 H23B 109.7
P1 C23 H23B 109.7
H23A C23 H23B 108.2
C23 C24 P2 108.1(3)
C23 C24 H24A 110.1
P2 C24 H24A 110.1
C23 C24 H24B 110.1
P2 C24 H24B 110.1
H24A C24 H24B 108.4
C26 C25 C30 119.4(4)
C26 C25 P2 120.4(4)
C30 C25 P2 120.0(4)
C27 C26 C25 120.6(5)
C27 C26 H26 119.7
C25 C26 H26 119.7
C26 C27 C28 120.0(5)
C26 C27 H27 120.0
C28 C27 H27 120.0
C29 C28 C27 119.8(5)
C29 C28 H28 120.1
C27 C28 H28 120.1
C28 C29 C30 120.7(5)
C28 C29 H29 119.6
C30 C29 H29 119.6
C29 C30 C25 119.4(5)
C29 C30 H30 120.3
C25 C30 H30 120.3
C32 C31 C36 119.0(5)
C32 C31 P2 119.9(4)
C36 C31 P2 121.1(4)
C33 C32 C31 120.4(5)
C33 C32 H32 119.8
C31 C32 H32 119.8
C34 C33 C32 120.4(6)
C34 C33 H33 119.8
C32 C33 H33 119.8
C33 C34 C35 120.2(5)
C33 C34 H34 119.9
C35 C34 H34 119.9
C34 C35 C36 120.1(5)
C34 C35 H35 120.0
C36 C35 H35 120.0
C35 C36 C31 119.9(6)
C35 C36 H36 120.0
C31 C36 H36 120.0
H50A O50 H50B 109.5
H60A O60 H60B 109.5

loop_
_geom_bond_atom_site_label_1
_geom_bond_atom_site_label_2
_geom_bond_distance
Pd1 P2 2.2675(12)
Pd1 P1 2.2691(13)
Pd1 Se1 2.4750(6)
Pd1 Se2 2.4777(6)
Se1 C1 1.911(5)
Se2 C6 1.912(5)
P1 C17 1.817(5)
P1 C11 1.824(5)
P1 C23 1.837(5)
P2 C31 1.800(5)
P2 C24 1.820(5)
P2 C25 1.826(5)
N1 C4 1.284(7)
N1 C3 1.432(8)
N2 C9 1.346(7)
N2 C8 1.347(7)
C1 C5 1.389(8)
C1 C2 1.427(8)
C2 C3 1.301(8)
C2 H2 0.9500
C3 H3 0.9500
C4 C5 1.421(8)
C4 H4 0.9500
C5 H5 0.9500
C6 C7 1.383(7)
C6 C10 1.401(7)
C7 C8 1.378(7)
C7 H7 0.9500
C8 H8 0.9500
C9 C10 1.377(7)
C9 H9 0.9500
C10 H10 0.9500
C11 C12 1.381(7)
C11 C16 1.381(7)
C12 C13 1.399(7)
C12 H12 0.9500
C13 C14 1.365(8)
C13 H13 0.9500
C14 C15 1.378(7)
C14 H14 0.9500
C15 C16 1.386(7)
C15 H15 0.9500
C16 H16 0.9500
C17 C18 1.378(7)
C17 C22 1.391(7)
C18 C19 1.397(7)
C18 H18 0.9500
C19 C20 1.360(7)
C19 H19 0.9500
C20 C21 1.370(7)
C20 H20 0.9500
C21 C22 1.375(7)
C21 H21 0.9500
C22 H22 0.9500
C23 C24 1.519(6)
C23 H23A 0.9900
C23 H23B 0.9900
C24 H24A 0.9900
C24 H24B 0.9900
C25 C26 1.387(7)
C25 C30 1.397(7)
C26 C27 1.378(7)
C26 H26 0.9500
C27 C28 1.387(8)
C27 H27 0.9500
C28 C29 1.376(8)
C28 H28 0.9500
C29 C30 1.388(7)
C29 H29 0.9500
C30 H30 0.9500
C31 C32 1.397(7)
C31 C36 1.398(7)
C32 C33 1.383(7)
C32 H32 0.9500
C33 C34 1.373(9)
C33 H33 0.9500
C34 C35 1.387(9)
C34 H34 0.9500
C35 C36 1.390(8)
C35 H35 0.9500
C36 H36 0.9500
O50 H50A 0.8500
O50 H50B 0.8500
O60 H60A 0.8500
O60 H60B 0.8498

loop_
_geom_torsion_atom_site_label_1
_geom_torsion_atom_site_label_2
_geom_torsion_atom_site_label_3
_geom_torsion_atom_site_label_4
_geom_torsion
P2 Pd1 Se1 C1 71.41(16)
P1 Pd1 Se1 C1 110.5(6)
Se2 Pd1 Se1 C1 -118.30(16)
P2 Pd1 Se2 C6 169.1(2)
P1 Pd1 Se2 C6 -131.90(15)
Se1 Pd1 Se2 C6 50.66(15)
P2 Pd1 P1 C17 119.85(17)
Se1 Pd1 P1 C17 80.6(7)
Se2 Pd1 P1 C17 -50.65(17)
P2 Pd1 P1 C11 -114.05(17)
Se1 Pd1 P1 C11 -153.3(6)
Se2 Pd1 P1 C11 75.44(17)
P2 Pd1 P1 C23 4.21(17)
Se1 Pd1 P1 C23 -35.0(7)
Se2 Pd1 P1 C23 -166.29(16)
P1 Pd1 P2 C31 144.4(2)
Se1 Pd1 P2 C31 -37.7(2)
Se2 Pd1 P2 C31 -156.3(2)
P1 Pd1 P2 C24 19.57(17)
Se1 Pd1 P2 C24 -162.58(17)
Se2 Pd1 P2 C24 78.8(3)
P1 Pd1 P2 C25 -91.51(17)
Se1 Pd1 P2 C25 86.34(16)
Se2 Pd1 P2 C25 -32.3(3)
Pd1 Se1 C1 C5 4.4(5)
Pd1 Se1 C1 C2 -176.6(4)
C5 C1 C2 C3 -0.6(8)
Se1 C1 C2 C3 -179.6(4)
C1 C2 C3 N1 1.5(8)
C4 N1 C3 C2 -1.2(8)
C3 N1 C4 C5 -0.1(8)
C2 C1 C5 C4 -0.6(7)
Se1 C1 C5 C4 178.4(4)
N1 C4 C5 C1 1.0(8)
Pd1 Se2 C6 C7 18.4(4)
Pd1 Se2 C6 C10 -163.6(4)
C10 C6 C7 C8 1.6(7)
Se2 C6 C7 C8 179.6(4)
C9 N2 C8 C7 -1.4(8)
C6 C7 C8 N2 0.3(8)
C8 N2 C9 C10 0.6(8)
N2 C9 C10 C6 1.2(8)
C7 C6 C10 C9 -2.3(7)
Se2 C6 C10 C9 179.6(4)
C17 P1 C11 C12 115.1(4)
C23 P1 C11 C12 -135.7(4)
Pd1 P1 C11 C12 -16.6(4)
C17 P1 C11 C16 -63.7(5)
C23 P1 C11 C16 45.4(5)
Pd1 P1 C11 C16 164.6(4)
C16 C11 C12 C13 1.1(8)
P1 C11 C12 C13 -177.7(4)
C11 C12 C13 C14 0.8(8)
C12 C13 C14 C15 -2.1(8)
C13 C14 C15 C16 1.5(8)
C12 C11 C16 C15 -1.7(8)
P1 C11 C16 C15 177.1(4)
C14 C15 C16 C11 0.5(8)
C11 P1 C17 C18 -5.2(5)
C23 P1 C17 C18 -116.9(5)
Pd1 P1 C17 C18 124.6(4)
C11 P1 C17 C22 173.0(4)
C23 P1 C17 C22 61.3(4)
Pd1 P1 C17 C22 -57.1(4)
C22 C17 C18 C19 -2.2(8)
P1 C17 C18 C19 176.1(4)
C17 C18 C19 C20 0.2(9)
C18 C19 C20 C21 1.6(9)
C19 C20 C21 C22 -1.3(8)
C20 C21 C22 C17 -0.7(8)
C18 C17 C22 C21 2.5(8)
P1 C17 C22 C21 -175.9(4)
C17 P1 C23 C24 -158.0(3)
C11 P1 C23 C24 90.2(4)
Pd1 P1 C23 C24 -33.0(4)
P1 C23 C24 P2 49.7(4)
C31 P2 C24 C23 179.6(3)
C25 P2 C24 C23 68.3(3)
Pd1 P2 C24 C23 -45.0(3)
C31 P2 C25 C26 118.9(4)
C24 P2 C25 C26 -129.4(4)
Pd1 P2 C25 C26 -16.2(4)
C31 P2 C25 C30 -65.2(4)
C24 P2 C25 C30 46.5(4)
Pd1 P2 C25 C30 159.7(4)
C30 C25 C26 C27 -0.8(7)
P2 C25 C26 C27 175.1(4)
C25 C26 C27 C28 -0.1(8)
C26 C27 C28 C29 0.5(8)
C27 C28 C29 C30 0.1(8)
C28 C29 C30 C25 -1.0(8)
C26 C25 C30 C29 1.4(7)
P2 C25 C30 C29 -174.6(4)
C24 P2 C31 C32 -149.2(4)
C25 P2 C31 C32 -39.1(4)
Pd1 P2 C31 C32 85.6(4)
C24 P2 C31 C36 32.5(4)
C25 P2 C31 C36 142.5(4)
Pd1 P2 C31 C36 -92.7(4)
C36 C31 C32 C33 0.8(7)
P2 C31 C32 C33 -177.6(4)
C31 C32 C33 C34 -1.2(8)
C32 C33 C34 C35 1.5(9)
C33 C34 C35 C36 -1.4(8)
C34 C35 C36 C31 1.0(8)
C32 C31 C36 C35 -0.7(7)
P2 C31 C36 C35 177.6(4)
